data_2007609
loop_
_publ_author_name
'Briggs, Andrew D.'
'Clegg, William'
'Elsegood, Mark R.J.'
'Frampton, Christopher S.'
'Jackson, Richard F.W.'

_publ_section_title
;
 Conformational Variations in Vinylsulfoximines
;
_journal_issue 9
_journal_name_full 'Acta Crystallographica Section C'
_journal_page_first 1335
_journal_page_last 1341
_journal_paper_doi 10.1107/S0108270198004508
_journal_volume 54
_journal_year 1998
_chemical_formula_moiety 'C27 H35 N O3 S2 Si2'
_chemical_formula_sum 'C27 H35 N O3 S2 Si2'
_chemical_formula_weight 541.86
_chemical_name_systematic
;
 (E)-S-(2-trimethylsilylphenyl)-S-(2-phenyl-1-trimethylsilylethenyl)-
N-(p-tolylsulfonyl)sulfoximine
;
_space_group_IT_number 14
_symmetry_cell_setting monoclinic
_symmetry_space_group_name_Hall '-P 2ybc'
_symmetry_space_group_name_H-M 'P 1 21/c 1'
_audit_creation_method SHELXL97
_cell_angle_alpha 90.00
_cell_angle_beta 100.35(3)
_cell_angle_gamma 90.00
_cell_formula_units_Z 4
_cell_length_a 11.142(3)
_cell_length_b 17.128(4)
_cell_length_c 15.541(4)
_cell_measurement_reflns_used 32
_cell_measurement_temperature 160(2)
_cell_measurement_theta_max 12.44
_cell_measurement_theta_min 11.34
_cell_volume 2917.6(13)
_computing_cell_refinement DIF4
_computing_data_collection 'DIF4 (Stoe & Cie, 1988)'
_computing_data_reduction 'local programs'
_computing_molecular_graphics SHELXTL
_computing_publication_material 'SHELXTL and local programs'
_computing_structure_refinement SHELXTL
_computing_structure_solution 'SHELXTL (Sheldrick, 1994)'
_diffrn_ambient_temperature 160(2)
_diffrn_measured_fraction_theta_full 0.958
_diffrn_measured_fraction_theta_max 0.958
_diffrn_measurement_device_type 'Stoe-Siemens diffractometer with Cryostream cooler (Cosier & Glazer, 1986)'
_diffrn_measurement_method '\w/\q scans with on-line profile fitting (Clegg, 1981)'
_diffrn_radiation_monochromator graphite
_diffrn_radiation_source 'fine-focus sealed tube'
_diffrn_radiation_type MoK\a
_diffrn_radiation_wavelength 0.71073
_diffrn_reflns_av_R_equivalents 0.114
_diffrn_reflns_av_sigmaI/netI 0.095
_diffrn_reflns_limit_h_max 13
_diffrn_reflns_limit_h_min -13
_diffrn_reflns_limit_k_max 20
_diffrn_reflns_limit_k_min 0
_diffrn_reflns_limit_l_max 18
_diffrn_reflns_limit_l_min -18
_diffrn_reflns_number 5466
_diffrn_reflns_theta_full 24.97
_diffrn_reflns_theta_max 24.97
_diffrn_reflns_theta_min 2.66
_diffrn_standards_decay_% 2.4
_diffrn_standards_interval_time 60
_diffrn_standards_number 4
_exptl_absorpt_coefficient_mu 0.292
_exptl_absorpt_correction_type none
_exptl_crystal_colour colourless
_exptl_crystal_density_diffrn 1.234
_exptl_crystal_density_method 'not measured'
_exptl_crystal_description block
_exptl_crystal_F_000 1152
_exptl_crystal_size_max 0.35
_exptl_crystal_size_mid 0.34
_exptl_crystal_size_min 0.27
_refine_diff_density_max 0.477
_refine_diff_density_min -0.413
_refine_ls_extinction_method none
_refine_ls_goodness_of_fit_ref 1.013
_refine_ls_hydrogen_treatment 'H atoms riding'
_refine_ls_matrix_type full
_refine_ls_number_parameters 336
_refine_ls_number_reflns 5100
_refine_ls_number_restraints 0
_refine_ls_restrained_S_all 1.013
_refine_ls_R_factor_all 0.103
_refine_ls_R_factor_gt 0.068
_refine_ls_shift/su_max 0.050
_refine_ls_shift/su_mean 0.002
_refine_ls_structure_factor_coef Fsqd
_refine_ls_weighting_details 'w = 1/[\s^2^(Fo^2^)+25.4072P] where P=(Fo^2^+2Fc^2^)/3'
_refine_ls_weighting_scheme calc
_refine_ls_wR_factor_ref 0.227
_reflns_number_gt 3599
_reflns_number_total 5100
_reflns_threshold_expression I>2\s(I)
_cod_data_source_file fg1428.cif
_cod_data_source_block rfwj43
_cod_original_sg_symbol_H-M 'P 21/c'
_cod_database_code 2007609

loop_
_symmetry_equiv_pos_as_xyz
'x, y, z'
'-x, y+1/2, -z+1/2'
'-x, -y, -z'
'x, -y-1/2, z-1/2'

loop_
_atom_site_label
_atom_site_fract_x
_atom_site_fract_y
_atom_site_fract_z
_atom_site_U_iso_or_equiv
_atom_site_adp_type
_atom_site_calc_flag
_atom_site_refinement_flags
_atom_site_occupancy
_atom_site_disorder_assembly
_atom_site_disorder_group
_atom_site_type_symbol
N .7233(4) .2921(3) .2306(3) .0300(11) Uani d . 1 . . N
S1 .71814(15) .21944(9) .16177(10) .0328(4) Uani d . 1 . . S
O1 .7816(5) .1562(3) .2101(3) .0487(12) Uani d . 1 . . O
O2 .5965(4) .2061(3) .1152(3) .0440(12) Uani d . 1 . . O
C1 .8078(6) .2500(3) .0843(4) .0314(13) Uani d . 1 . . C
C2 .7511(6) .2851(4) .0068(4) .0336(14) Uani d . 1 . . C
H2 .6653 .2929 -.0047 .040 Uiso calc R 1 . . H
C3 .8218(6) .3082(4) -.0530(4) .0383(15) Uani d . 1 . . C
H3 .7833 .3313 -.1065 .046 Uiso calc R 1 . . H
C4 .9476(6) .2986(4) -.0374(4) .0400(15) Uani d . 1 . . C
C5 1.0022(6) .2634(5) .0401(5) .0474(18) Uani d . 1 . . C
H5 1.0881 .2558 .0515 .057 Uiso calc R 1 . . H
C6 .9328(6) .2387(4) .1020(4) .0365(15) Uani d . 1 . . C
H6 .9708 .2147 .1550 .044 Uiso calc R 1 . . H
C7 1.0226(7) .3253(5) -.1031(5) .061(2) Uani d . 1 . . C
H7A 1.0501 .3790 -.0897 .092 Uiso calc R 1 . . H
H7B .9729 .3233 -.1619 .092 Uiso calc R 1 . . H
H7C 1.0936 .2911 -.1006 .092 Uiso calc R 1 . . H
S2 .62537(13) .35785(8) .21438(9) .0258(3) Uani d . 1 . . S
O3 .6069(4) .3992(2) .1311(3) .0310(9) Uani d . 1 . . O
C8 .4803(5) .3209(3) .2303(4) .0273(12) Uani d . 1 . . C
C9 .4848(6) .2556(4) .2837(4) .0349(14) Uani d . 1 . . C
H9 .5613 .2346 .3107 .042 Uiso calc R 1 . . H
C10 .3771(6) .2212(4) .2972(4) .0404(16) Uani d . 1 . . C
H10 .3791 .1767 .3339 .049 Uiso calc R 1 . . H
C11 .2676(6) .2521(4) .2570(4) .0372(15) Uani d . 1 . . C
H11 .1935 .2281 .2650 .045 Uiso calc R 1 . . H
C12 .2642(6) .3181(4) .2047(4) .0324(13) Uani d . 1 . . C
H12 .1871 .3390 .1790 .039 Uiso calc R 1 . . H
C13 .3703(5) .3554(3) .1884(4) .0256(12) Uani d . 1 . . C
Si1 .34424(15) .44506(10) .11312(11) .0309(4) Uani d . 1 . . Si
C14 .1793(6) .4726(4) .1019(5) .0495(18) Uani d . 1 . . C
H14A .1621 .4883 .1591 .074 Uiso calc R 1 . . H
H14B .1282 .4278 .0800 .074 Uiso calc R 1 . . H
H14C .1614 .5162 .0607 .074 Uiso calc R 1 . . H
C15 .4281(6) .5338(4) .1612(4) .0367(14) Uani d . 1 . . C
H15A .4005 .5480 .2156 .055 Uiso calc R 1 . . H
H15B .4120 .5772 .1196 .055 Uiso calc R 1 . . H
H15C .5159 .5229 .1737 .055 Uiso calc R 1 . . H
C16 .3707(6) .4189(4) .0018(4) .0435(16) Uani d . 1 . . C
H16A .3167 .3757 -.0213 .065 Uiso calc R 1 . . H
H16B .4558 .4030 .0050 .065 Uiso calc R 1 . . H
H16C .3534 .4643 -.0369 .065 Uiso calc R 1 . . H
C17 .6825(5) .4212(3) .3018(4) .0277(12) Uani d . 1 . . C
C18 .6066(5) .4405(3) .3556(4) .0298(13) Uani d . 1 . . C
H18 .5262 .4199 .3433 .036 Uiso calc R 1 . . H
C19 .6385(5) .4919(3) .4334(4) .0283(12) Uani d . 1 . . C
C20 .5953(7) .5681(4) .4319(5) .0506(19) Uani d . 1 . . C
H20 .5441 .5880 .3811 .061 Uiso calc R 1 . . H
C21 .6272(7) .6143(5) .5043(5) .058(2) Uani d . 1 . . C
H21 .6011 .6671 .5022 .070 Uiso calc R 1 . . H
C22 .6961(6) .5857(5) .5796(5) .0488(19) Uani d . 1 . . C
H22 .7155 .6180 .6300 .059 Uiso calc R 1 . . H
C23 .7371(8) .5096(5) .5815(5) .053(2) Uani d . 1 . . C
H23 .7860 .4893 .6330 .064 Uiso calc R 1 . . H
C24 .7071(7) .4631(4) .5090(5) .0502(19) Uani d . 1 . . C
H24 .7340 .4104 .5112 .060 Uiso calc R 1 . . H
Si2 .84711(15) .45580(10) .30587(12) .0318(4) Uani d . 1 . . Si
C25 .8647(8) .5565(5) .3483(7) .055(3) Uani d P .860(10) A 1 C
H25A .7984 .5890 .3174 .082 Uiso calc PR .860(10) A 1 H
H25B .9432 .5776 .3391 .082 Uiso calc PR .860(10) A 1 H
H25C .8620 .5564 .4110 .082 Uiso calc PR .860(10) A 1 H
C26 .9505(8) .3870(5) .3723(7) .060(3) Uani d P .860(10) A 1 C
H26A .9303 .3336 .3519 .090 Uiso calc PR .860(10) A 1 H
H26B .9418 .3917 .4337 .090 Uiso calc PR .860(10) A 1 H
H26C 1.0349 .3988 .3667 .090 Uiso calc PR .860(10) A 1 H
C27 .8790(8) .4593(6) .1911(6) .056(3) Uani d P .860(10) A 1 C
H27A .8190 .4931 .1552 .084 Uiso calc PR .860(10) A 1 H
H27B .8735 .4065 .1664 .084 Uiso calc PR .860(10) A 1 H
H27C .9612 .4800 .1920 .084 Uiso calc PR .860(10) A 1 H
C25A .843(6) .565(4) .272(5) .069(18) Uiso d P .140(10) A 2 C
H25D .7887 .5941 .3034 .103 Uiso calc PR .140(10) A 2 H
H25E .8125 .5695 .2085 .103 Uiso calc PR .140(10) A 2 H
H25F .9253 .5872 .2854 .103 Uiso calc PR .140(10) A 2 H
C26A .944(4) .400(3) .248(3) .036(11) Uiso d P .140(10) A 2 C
H26D 1.0250 .4246 .2558 .053 Uiso calc PR .140(10) A 2 H
H26E .9086 .3987 .1857 .053 Uiso calc PR .140(10) A 2 H
H26F .9522 .3468 .2712 .053 Uiso calc PR .140(10) A 2 H
C27A .935(4) .457(3) .433(3) .044(13) Uiso d P .140(10) A 2 C
H27D .8878 .4869 .4687 .066 Uiso calc PR .140(10) A 2 H
H27E 1.0161 .4804 .4366 .066 Uiso calc PR .140(10) A 2 H
H27F .9447 .4029 .4551 .066 Uiso calc PR .140(10) A 2 H

loop_
_atom_site_aniso_label
_atom_site_aniso_U_11
_atom_site_aniso_U_22
_atom_site_aniso_U_33
_atom_site_aniso_U_12
_atom_site_aniso_U_13
_atom_site_aniso_U_23
N .035(3) .031(3) .025(3) .000(2) .007(2) -.006(2)
S1 .0434(9) .0270(7) .0290(8) -.0027(6) .0092(6) -.0063(6)
O1 .080(4) .029(2) .038(3) .011(2) .013(2) .001(2)
O2 .047(3) .044(3) .042(3) -.016(2) .011(2) -.015(2)
C1 .040(3) .027(3) .028(3) .001(3) .009(3) -.010(2)
C2 .033(3) .039(3) .027(3) .007(3) .003(3) -.003(3)
C3 .047(4) .037(4) .033(3) .001(3) .009(3) .002(3)
C4 .045(4) .044(4) .033(4) -.003(3) .015(3) -.011(3)
C5 .033(3) .070(5) .039(4) .004(3) .004(3) -.017(4)
C6 .039(3) .045(4) .023(3) .008(3) -.002(3) -.009(3)
C7 .057(5) .084(6) .049(5) -.017(4) .026(4) -.015(4)
S2 .0294(7) .0263(7) .0227(7) -.0040(6) .0076(5) -.0027(6)
O3 .038(2) .034(2) .022(2) -.0031(18) .0094(17) .0043(17)
C8 .033(3) .030(3) .019(3) -.009(2) .007(2) -.004(2)
C9 .041(3) .036(3) .027(3) -.001(3) .007(3) .004(3)
C10 .057(4) .033(3) .034(4) -.012(3) .016(3) .004(3)
C11 .039(3) .040(4) .036(3) -.015(3) .016(3) -.005(3)
C12 .033(3) .038(3) .028(3) -.009(3) .010(3) -.008(3)
C13 .029(3) .028(3) .022(3) -.004(2) .010(2) -.007(2)
Si1 .0333(9) .0329(9) .0269(9) -.0011(7) .0067(7) .0009(7)
C14 .040(4) .051(4) .057(5) .004(3) .006(3) .009(4)
C15 .041(4) .031(3) .040(4) -.003(3) .015(3) .004(3)
C16 .048(4) .056(4) .024(3) -.002(3) .000(3) .004(3)
C17 .033(3) .024(3) .025(3) -.004(2) .003(2) -.002(2)
C18 .030(3) .033(3) .027(3) -.002(2) .004(2) -.008(3)
C19 .029(3) .033(3) .024(3) -.001(2) .007(2) -.005(2)
C20 .057(4) .047(4) .042(4) .012(4) -.008(3) -.008(3)
C21 .062(5) .045(4) .059(5) .020(4) -.009(4) -.025(4)
C22 .044(4) .072(5) .032(4) -.010(4) .010(3) -.022(4)
C23 .072(5) .054(5) .030(4) -.015(4) -.005(3) .002(3)
C24 .069(5) .032(4) .043(4) -.004(3) -.008(4) .005(3)
Si2 .0276(8) .0275(9) .0404(10) -.0038(7) .0064(7) .0009(7)
C25 .049(5) .039(5) .080(7) -.017(4) .020(5) -.013(5)
C26 .036(5) .050(5) .087(8) .002(4) -.008(4) .018(5)
C27 .048(5) .067(6) .059(6) -.022(4) .028(4) -.007(5)

loop_
_atom_type_symbol
_atom_type_description
_atom_type_scat_dispersion_real
_atom_type_scat_dispersion_imag
_atom_type_scat_source
C C 0.0033 0.0016 'International Tables Vol C Tables 4.2.6.8 and 6.1.1.4'
H H 0.0000 0.0000 'International Tables Vol C Tables 4.2.6.8 and 6.1.1.4'
N N 0.0061 0.0033 'International Tables Vol C Tables 4.2.6.8 and 6.1.1.4'
O O 0.0106 0.0060 'International Tables Vol C Tables 4.2.6.8 and 6.1.1.4'
Si Si 0.0817 0.0704 'International Tables Vol C Tables 4.2.6.8 and 6.1.1.4'
S S 0.1246 0.1234 'International Tables Vol C Tables 4.2.6.8 and 6.1.1.4'

loop_
_geom_angle_atom_site_label_1
_geom_angle_atom_site_label_2
_geom_angle_atom_site_label_3
_geom_angle
S2 N S1 120.2(3)
O1 S1 O2 118.5(3)
O1 S1 N 106.0(3)
O2 S1 N 111.7(3)
O1 S1 C1 107.1(3)
O2 S1 C1 107.5(3)
N S1 C1 105.1(3)
C6 C1 C2 121.1(6)
C6 C1 S1 119.5(5)
C2 C1 S1 119.3(5)
C3 C2 C1 118.7(6)
C2 C3 C4 121.9(6)
C5 C4 C3 118.4(6)
C5 C4 C7 120.8(7)
C3 C4 C7 120.8(7)
C4 C5 C6 121.1(6)
C1 C6 C5 118.7(6)
O3 S2 N 118.6(3)
O3 S2 C17 111.1(3)
N S2 C17 100.0(3)
O3 S2 C8 107.9(3)
N S2 C8 110.2(3)
C17 S2 C8 108.6(3)
C9 C8 C13 123.2(5)
C9 C8 S2 115.5(5)
C13 C8 S2 121.3(4)
C10 C9 C8 119.6(6)
C11 C10 C9 119.3(6)
C10 C11 C12 120.5(6)
C11 C12 C13 122.7(6)
C12 C13 C8 114.6(5)
C12 C13 Si1 115.7(4)
C8 C13 Si1 129.8(4)
C16 Si1 C15 114.6(3)
C16 Si1 C14 106.9(3)
C15 Si1 C14 104.1(3)
C16 Si1 C13 110.0(3)
C15 Si1 C13 113.4(3)
C14 Si1 C13 107.2(3)
C18 C17 S2 117.0(4)
C18 C17 Si2 127.8(4)
S2 C17 Si2 115.2(3)
C17 C18 C19 124.8(5)
C24 C19 C20 119.3(6)
C24 C19 C18 119.9(6)
C20 C19 C18 120.8(6)
C21 C20 C19 119.4(7)
C20 C21 C22 121.3(7)
C21 C22 C23 119.2(7)
C24 C23 C22 120.0(7)
C23 C24 C19 120.8(7)
C26A Si2 C26 64.3(15)
C26A Si2 C25 129.7(15)
C26 Si2 C25 112.6(5)
C26A Si2 C27 46.4(15)
C26 Si2 C27 110.3(5)
C25 Si2 C27 106.5(4)
C26A Si2 C17 118.5(15)
C26 Si2 C17 108.7(3)
C25 Si2 C17 109.9(3)
C27 Si2 C17 108.7(3)
C26A Si2 C25A 111(3)
C26 Si2 C25A 139(2)
C25 Si2 C25A 36(2)
C27 Si2 C25A 73(2)
C17 Si2 C25A 108(2)
C26A Si2 C27A 105(2)
C26 Si2 C27A 46.7(15)
C25 Si2 C27A 69.3(15)
C27 Si2 C27A 141.0(14)
C17 Si2 C27A 109.0(14)
C25A Si2 C27A 104(3)

loop_
_geom_bond_atom_site_label_1
_geom_bond_atom_site_label_2
_geom_bond_site_symmetry_2
_geom_bond_distance
_geom_bond_publ_flag
N S2 . 1.558(5) ?
N S1 . 1.635(5) ?
S1 O1 . 1.431(5) ?
S1 O2 . 1.436(5) ?
S1 C1 . 1.776(6) ?
C1 C6 . 1.383(9) ?
C1 C2 . 1.392(9) ?
C2 C3 . 1.381(9) ?
C3 C4 . 1.389(9) ?
C4 C5 . 1.386(10) ?
C4 C7 . 1.503(9) ?
C5 C6 . 1.404(10) ?
S2 O3 . 1.457(4) ?
S2 C17 . 1.766(6) ?
S2 C8 . 1.793(6) ?
C8 C9 . 1.388(8) ?
C8 C13 . 1.411(8) ?
C9 C10 . 1.387(9) ?
C10 C11 . 1.373(10) ?
C11 C12 . 1.389(9) ?
C12 C13 . 1.405(8) ?
C13 Si1 . 1.920(6) ?
Si1 C16 . 1.861(7) ?
Si1 C15 . 1.869(6) ?
Si1 C14 . 1.875(7) ?
C17 C18 . 1.334(8) ?
C17 Si2 . 1.918(6) ?
C18 C19 . 1.485(8) ?
C19 C24 . 1.374(9) ?
C19 C20 . 1.390(9) ?
C20 C21 . 1.369(10) ?
C21 C22 . 1.370(11) ?
C22 C23 . 1.381(11) ?
C23 C24 . 1.370(10) ?
Si2 C26A . 1.80(4) ?
Si2 C26 . 1.832(8) ?
Si2 C25 . 1.844(8) ?
Si2 C27 . 1.881(9) ?
Si2 C25A . 1.95(7) ?
Si2 C27A . 2.04(5) ?

loop_
_geom_torsion_atom_site_label_1
_geom_torsion_atom_site_label_2
_geom_torsion_atom_site_label_3
_geom_torsion_atom_site_label_4
_geom_torsion
S2 N S1 O1 -156.1(4)
S2 N S1 O2 -25.7(4)
S2 N S1 C1 90.6(4)
O1 S1 C1 C6 -27.1(6)
O2 S1 C1 C6 -155.5(5)
N S1 C1 C6 85.4(5)
O1 S1 C1 C2 152.9(5)
O2 S1 C1 C2 24.5(6)
N S1 C1 C2 -94.6(5)
C6 C1 C2 C3 0.4(9)
S1 C1 C2 C3 -179.6(5)
C1 C2 C3 C4 -1.1(10)
C2 C3 C4 C5 1.3(10)
C2 C3 C4 C7 -179.1(7)
C3 C4 C5 C6 -0.8(10)
C7 C4 C5 C6 179.6(7)
C2 C1 C6 C5 0.1(9)
S1 C1 C6 C5 -179.9(5)
C4 C5 C6 C1 0.1(10)
S1 N S2 O3 -55.0(4)
S1 N S2 C17 -175.8(3)
S1 N S2 C8 69.9(4)
O3 S2 C8 C9 154.3(4)
N S2 C8 C9 23.5(5)
C17 S2 C8 C9 -85.2(5)
O3 S2 C8 C13 -23.7(5)
N S2 C8 C13 -154.6(4)
C17 S2 C8 C13 96.8(5)
C13 C8 C9 C10 0.3(9)
S2 C8 C9 C10 -177.6(5)
C8 C9 C10 C11 0.4(9)
C9 C10 C11 C12 -1.3(10)
C10 C11 C12 C13 1.6(9)
C11 C12 C13 C8 -0.8(8)
C11 C12 C13 Si1 179.3(5)
C9 C8 C13 C12 -0.2(8)
S2 C8 C13 C12 177.7(4)
C9 C8 C13 Si1 179.8(5)
S2 C8 C13 Si1 -2.4(7)
C12 C13 Si1 C16 -102.9(5)
C8 C13 Si1 C16 77.2(6)
C12 C13 Si1 C15 127.3(4)
C8 C13 Si1 C15 -52.6(6)
C12 C13 Si1 C14 13.0(5)
C8 C13 Si1 C14 -166.9(5)
O3 S2 C17 C18 108.9(5)
N S2 C17 C18 -125.1(5)
C8 S2 C17 C18 -9.6(6)
O3 S2 C17 Si2 -69.7(4)
N S2 C17 Si2 56.3(4)
C8 S2 C17 Si2 171.8(3)
S2 C17 C18 C19 179.0(5)
Si2 C17 C18 C19 -2.6(9)
C17 C18 C19 C24 -77.4(9)
C17 C18 C19 C20 105.4(8)
C24 C19 C20 C21 3.4(11)
C18 C19 C20 C21 -179.4(7)
C19 C20 C21 C22 -3.1(13)
C20 C21 C22 C23 1.9(13)
C21 C22 C23 C24 -1.0(12)
C22 C23 C24 C19 1.4(12)
C20 C19 C24 C23 -2.6(11)
C18 C19 C24 C23 -179.8(7)
C18 C17 Si2 C26A 161.5(18)
S2 C17 Si2 C26A -20.1(18)
C18 C17 Si2 C26 91.2(7)
S2 C17 Si2 C26 -90.4(5)
C18 C17 Si2 C25 -32.4(7)
S2 C17 Si2 C25 146.0(4)
C18 C17 Si2 C27 -148.6(6)
S2 C17 Si2 C27 29.8(5)
C18 C17 Si2 C25A -71(2)
S2 C17 Si2 C25A 108(2)
C18 C17 Si2 C27A 41.7(16)
S2 C17 Si2 C27A -139.9(16)
